data_1541192
loop_
_publ_author_name
'Makarova, I.P.'
'Rider, E.E.'
'Aleksandrova, I.P.'
'Sarin, V.A.'
'Simonov, V.I.'

_publ_section_title
;
 Neutron structural investigation of ferro- and paraphases of acid
 rubidium selenate
;
_journal_name_full Kristallografiya
_journal_page_first 853
_journal_page_last 861
_journal_volume 34
_journal_year 1989
_chemical_formula_sum 'H O4 Rb Se'
_chemical_name_systematic 'Rb (H Se O4)'
_space_group_crystal_system triclinic
_space_group_IT_number 1
_space_group_name_Hall 'B 1'
_space_group_name_H-M_alt 'B 1'
_cell_angle_alpha 90.63
_cell_angle_beta 90.04
_cell_angle_gamma 102.75
_cell_formula_units_Z 6
_cell_length_a 19.852
_cell_length_b 4.622
_cell_length_c 7.575
_cell_volume 677.868
_citation_journal_id_ASTM KRISAJ
_cod_data_source_file Makarova_KRISAJ_1989_964.cif
_cod_data_source_block H1O4Rb1Se1
_cod_original_cell_volume 677.8685
_cod_original_formula_sum 'H1 O4 Rb1 Se1'
_cod_database_code 1541192

loop_
_space_group_symop_id
_space_group_symop_operation_xyz
1 x,y,z
2 x+1/2,y,z+1/2

loop_
_atom_site_label
_atom_site_type_symbol
_atom_site_fract_x
_atom_site_fract_y
_atom_site_fract_z
_atom_site_occupancy
_atom_site_U_iso_or_equiv
O1 O-2 0.0302 0.2884 0.8695 1 0.0
Rb1 Rb+1 -0.0002 0.0027 0.4881 1 0.0
O11 O-2 0.1045 0.5314 0.4522 1 0.0
H3 H+1 0.8417 0.8637 0.7083 1 0.0
O9 O-2 0.1318 0.9202 0.7149 1 0.0
H1 H+1 0.9964 0.5482 0.8718 1 0.0
O4 O-2 0.9359 0.0499 0.116 1 0.0
Se1 Se+6 0.00129 0.0101 0 1 0.0
O12 O-2 0.896 0.4621 0.456 1 0.0
O8 O-2 0.77 0.0946 0.469 1 0.0
O6 O-2 0.8055 0.5281 0.7113 1 0.0
O3 O-2 0.0628 0.9378 0.119 1 0.0
Rb3 Rb+1 0.83461 0.4195 0.0879 1 0.0
H2 H+1 0.1577 0.1364 0.7083 1 0.0
O7 O-2 0.2303 0.9011 0.4704 1 0.0
O5 O-2 0.1942 0.4711 0.7096 1 0.0
O10 O-2 0.868 0.0797 0.7146 1 0.0
Rb2 Rb+1 0.16535 0.5788 0.0852 1 0.0
O2 O-2 0.9703 0.7163 0.8603 1 0.0
Se3 Se+6 0.83259 0.2995 0.5776 1 0.0
Se2 Se+6 0.16745 0.6983 0.5768 1 0.0
